data_4314537
loop_
_publ_author_name
'Qi-Bing Bo'
'Guo-Xin Sun'
'Dong-Ling Geng'

_publ_section_title
;
 Novel Three-Dimensional Pillared-Layer Ln(III)-Cu(I) Coordination
 Polymers Featuring Spindle-Shaped Heterometallic Building Units
;
_journal_name_full 'Inorganic Chemistry'
_journal_page_first 561
_journal_page_last 571
_journal_paper_doi 10.1021/ic901730f
_journal_volume 49
_journal_year 2010
_chemical_formula_moiety 'C51 H33 Cu3 N9 O12 Pr, 5.5(H O0.50)'
_chemical_formula_sum 'C51 H43 Cu3 N9 O17 Pr'
_chemical_formula_weight 1385.47
_chemical_name_systematic
; 
 ? 
;
_space_group_IT_number 13
_symmetry_cell_setting monoclinic
_symmetry_space_group_name_Hall '-P 2yc'
_symmetry_space_group_name_H-M 'P 1 2/c 1'
_atom_sites_solution_hydrogens geom
_atom_sites_solution_primary direct
_atom_sites_solution_secondary difmap
_audit_creation_method SHELXL-97
_cell_angle_alpha 90.00
_cell_angle_beta 105.239(2)
_cell_angle_gamma 90.00
_cell_formula_units_Z 4
_cell_length_a 23.738(2)
_cell_length_b 10.59760(12)
_cell_length_c 21.660(2)
_cell_measurement_reflns_used 10702
_cell_measurement_temperature 298(2)
_cell_measurement_theta_max 28.293
_cell_measurement_theta_min 2.741
_cell_volume 5257.3(7)
_computing_cell_refinement 'Bruker SMART'
_computing_data_collection 'Bruker SMART'
_computing_data_reduction 'Bruker SAINT'
_computing_molecular_graphics 'Bruker SHELXTL'
_computing_publication_material 'Bruker SHELXTL'
_computing_structure_refinement 'SHELXL-97 (Sheldrick, 1997)'
_computing_structure_solution 'SHELXS-97 (Sheldrick, 1990)'
_diffrn_ambient_temperature 298(2)
_diffrn_measured_fraction_theta_full 0.996
_diffrn_measured_fraction_theta_max 0.996
_diffrn_measurement_device_type 'CCD area detector'
_diffrn_measurement_method 'phi and omega scans'
_diffrn_radiation_monochromator graphite
_diffrn_radiation_source 'fine-focus sealed tube'
_diffrn_radiation_type MoK\a
_diffrn_radiation_wavelength 0.71073
_diffrn_reflns_av_R_equivalents 0.0275
_diffrn_reflns_av_sigmaI/netI 0.0338
_diffrn_reflns_limit_h_max 26
_diffrn_reflns_limit_h_min -28
_diffrn_reflns_limit_k_max 12
_diffrn_reflns_limit_k_min -11
_diffrn_reflns_limit_l_max 25
_diffrn_reflns_limit_l_min -22
_diffrn_reflns_number 25851
_diffrn_reflns_theta_full 25.02
_diffrn_reflns_theta_max 25.02
_diffrn_reflns_theta_min 1.78
_exptl_absorpt_coefficient_mu 2.190
_exptl_absorpt_correction_T_max 0.5231
_exptl_absorpt_correction_T_min 0.4598
_exptl_absorpt_correction_type multi-scan
_exptl_absorpt_process_details sadabs
_exptl_crystal_colour yellowish
_exptl_crystal_density_diffrn 1.750
_exptl_crystal_density_method 'not measured'
_exptl_crystal_description block
_exptl_crystal_F_000 2776
_exptl_crystal_size_max 0.42
_exptl_crystal_size_mid 0.35
_exptl_crystal_size_min 0.34
_refine_diff_density_max 1.115
_refine_diff_density_min -0.877
_refine_diff_density_rms 0.081
_refine_ls_extinction_method none
_refine_ls_goodness_of_fit_ref 1.002
_refine_ls_hydrogen_treatment noref
_refine_ls_matrix_type full
_refine_ls_number_parameters 742
_refine_ls_number_reflns 9239
_refine_ls_number_restraints 0
_refine_ls_restrained_S_all 1.002
_refine_ls_R_factor_all 0.0473
_refine_ls_R_factor_gt 0.0331
_refine_ls_shift/su_max 0.001
_refine_ls_shift/su_mean 0.000
_refine_ls_structure_factor_coef Fsqd
_refine_ls_weighting_details 'calc w=1/[\s^2^(Fo^2^)+(0.0480P)^2^+5.7664P] where P=(Fo^2^+2Fc^2^)/3'
_refine_ls_weighting_scheme calc
_refine_ls_wR_factor_gt 0.0817
_refine_ls_wR_factor_ref 0.0902
_reflns_number_gt 7369
_reflns_number_total 9239
_reflns_threshold_expression >2sigma(I)
_cod_data_source_file ic901730f_si_002_1.cif
_cod_data_source_block Pr-Cu
_cod_depositor_comments
;
The following automatic conversions were performed:

'_symmetry_cell_setting' value 'Monoclinic' changed to 'monoclinic'
according to the built-in table from CIF Core dictionary named
'cif_core.dic' version 2.4.1 from 2010-06-29.

Automatic conversion script
Id: cif_fix_values 1646 2011-03-28 12:23:43Z adriana 
;
_cod_original_cell_volume 5257.2(8)
_cod_database_code 4314537

loop_
_symmetry_equiv_pos_as_xyz
'x, y, z'
'-x, y, -z+1/2'
'-x, -y, -z'
'x, -y, z-1/2'

loop_
_atom_site_label
_atom_site_type_symbol
_atom_site_fract_x
_atom_site_fract_y
_atom_site_fract_z
_atom_site_U_iso_or_equiv
_atom_site_adp_type
_atom_site_occupancy
_atom_site_symmetry_multiplicity
_atom_site_calc_flag
_atom_site_refinement_flags
_atom_site_disorder_assembly
_atom_site_disorder_group
Pr1 Pr 0.0000 0.77876(3) 0.7500 0.02399(9) Uani 1 2 d S . .
Pr2 Pr 0.5000 0.47456(3) 0.2500 0.02532(9) Uani 1 2 d S . .
Cu1 Cu 0.21171(2) 0.66814(6) 0.78968(2) 0.04243(15) Uani 1 1 d . . .
Cu2 Cu 0.26873(3) 0.63452(6) 0.30526(2) 0.04848(17) Uani 1 1 d . . .
Cu3 Cu 0.68646(3) 0.04926(5) 0.38387(2) 0.03968(15) Uani 1 1 d . . .
N1 N 0.04836(14) 0.9066(3) 0.67551(14) 0.0287(7) Uani 1 1 d . . .
N2 N 0.0000 0.5341(4) 0.7500 0.0238(10) Uani 1 2 d S . .
N3 N 0.48096(13) 0.3625(3) 0.35011(14) 0.0280(7) Uani 1 1 d . . .
N4 N 0.5000 0.7187(5) 0.2500 0.0356(12) Uani 1 2 d S . .
N5 N 0.22579(15) 0.6804(3) 0.70649(15) 0.0350(8) Uani 1 1 d . . .
N6 N 0.25886(16) 0.6560(3) 0.39020(15) 0.0358(8) Uani 1 1 d . . .
N7 N 0.22082(15) 0.6935(3) 0.87985(14) 0.0327(8) Uani 1 1 d . . .
N8 N 0.25695(16) 0.6583(3) 1.21508(15) 0.0340(8) Uani 1 1 d . . .
N9 N 0.69533(15) 0.0110(3) 0.47221(15) 0.0308(8) Uani 1 1 d . . .
N10 N 0.69204(15) -0.0482(3) 0.79777(14) 0.0310(8) Uani 1 1 d . . .
O1 O 0.07162(13) 0.9437(3) 0.80034(13) 0.0377(7) Uani 1 1 d . . .
O2 O 0.13583(13) 1.0963(3) 0.79765(15) 0.0461(8) Uani 1 1 d . . .
O3 O -0.02360(13) 0.7165(3) 0.63386(13) 0.0388(7) Uani 1 1 d . . .
O4 O -0.02366(17) 0.7484(4) 0.53305(15) 0.0644(10) Uani 1 1 d . . .
O5 O 0.09565(11) 0.6688(2) 0.75866(12) 0.0306(6) Uani 1 1 d . . .
O6 O 0.15206(11) 0.4983(3) 0.77449(13) 0.0335(7) Uani 1 1 d . . .
O7 O 0.40978(12) 0.5358(3) 0.28345(14) 0.0410(7) Uani 1 1 d . . .
O8 O 0.34855(14) 0.5124(4) 0.34476(15) 0.0574(10) Uani 1 1 d . . .
O9 O 0.56686(12) 0.2981(3) 0.30004(13) 0.0356(7) Uani 1 1 d . . .
O10 O 0.60329(13) 0.1631(3) 0.37977(13) 0.0410(7) Uani 1 1 d . . .
O11 O 0.44443(13) 0.5831(3) 0.15072(13) 0.0434(8) Uani 1 1 d . . .
O12 O 0.42143(15) 0.7522(3) 0.08846(15) 0.0563(9) Uani 1 1 d . . .
O13 O 0.92141(19) 0.4883(5) 0.9955(3) 0.1093(18) Uani 1 1 d . . .
H13C H 0.9360 0.4190 1.0121 0.131 Uiso 1 1 d R . .
H13D H 0.9286 0.4956 0.9592 0.131 Uiso 1 1 d R . .
O14 O 0.9512(3) 0.5230(6) 0.3816(3) 0.153(3) Uani 1 1 d . . .
H14C H 0.9704 0.4575 0.3770 0.184 Uiso 1 1 d R . .
H14D H 0.9754 0.5804 0.3985 0.184 Uiso 1 1 d R . .
O15 O 0.8942(2) 0.9567(6) 0.0657(2) 0.1130(19) Uani 1 1 d . . .
H15C H 0.9042 0.9847 0.1038 0.136 Uiso 1 1 d R . .
H15D H 0.9138 0.8902 0.0640 0.136 Uiso 1 1 d R . .
O16 O 0.9622(3) 0.7235(5) 0.0605(3) 0.126(2) Uani 1 1 d . . .
H16C H 0.9833 0.7456 0.0362 0.151 Uiso 1 1 d R . .
H16D H 0.9466 0.6529 0.0472 0.151 Uiso 1 1 d R . .
O17 O 0.5074(5) 0.9543(13) 0.0674(6) 0.147(5) Uani 0.50 1 d P . .
H17C H 0.4817 0.9001 0.0701 0.176 Uiso 0.50 1 d PR . .
H17D H 0.5002 0.9793 0.0288 0.176 Uiso 0.25 1 d PR . .
H17A H 0.5413 0.9222 0.0792 0.176 Uiso 0.25 1 d PR . .
O18 O 0.4024(5) 0.7896(12) 0.3552(6) 0.134(4) Uani 0.50 1 d P . .
H18A H 0.4117 0.7235 0.3378 0.161 Uiso 0.50 1 d PR . .
H18C H 0.4335 0.8260 0.3762 0.161 Uiso 0.50 1 d PR . .
C1 C 0.09969(17) 1.0162(4) 0.7719(2) 0.0319(9) Uani 1 1 d . . .
C2 C 0.08488(17) 1.0004(4) 0.6993(2) 0.0319(9) Uani 1 1 d . . .
C3 C 0.1078(2) 1.0775(5) 0.6610(2) 0.0475(12) Uani 1 1 d . . .
H3 H 0.1323 1.1440 0.6785 0.057 Uiso 1 1 calc R . .
C4 C 0.0939(2) 1.0544(5) 0.5961(2) 0.0546(13) Uani 1 1 d . . .
H4 H 0.1096 1.1042 0.5694 0.066 Uiso 1 1 calc R . .
C5 C 0.0562(2) 0.9564(5) 0.5709(2) 0.0484(12) Uani 1 1 d . . .
H5 H 0.0463 0.9394 0.5273 0.058 Uiso 1 1 calc R . .
C6 C 0.03373(18) 0.8845(4) 0.61209(19) 0.0331(9) Uani 1 1 d . . .
C7 C -0.00833(19) 0.7755(4) 0.59077(19) 0.0370(10) Uani 1 1 d . . .
C8 C 0.10348(16) 0.5509(4) 0.76396(17) 0.0244(8) Uani 1 1 d . . .
C9 C 0.05020(16) 0.4703(4) 0.75779(18) 0.0275(8) Uani 1 1 d . . .
C10 C 0.0519(2) 0.3400(4) 0.7591(2) 0.0465(12) Uani 1 1 d . . .
H10 H 0.0873 0.2974 0.7660 0.056 Uiso 1 1 calc R . .
C11 C 0.0000 0.2738(6) 0.7500 0.0553(19) Uani 1 2 d S . .
H11 H 0.0000 0.1861 0.7500 0.066 Uiso 1 2 calc SR . .
C12 C 0.39529(18) 0.4926(4) 0.33099(19) 0.0367(10) Uani 1 1 d . . .
C13 C 0.43885(18) 0.4069(4) 0.37503(19) 0.0360(10) Uani 1 1 d . . .
C14 C 0.4367(2) 0.3756(5) 0.4361(2) 0.0513(13) Uani 1 1 d . . .
H14 H 0.4069 0.4066 0.4526 0.062 Uiso 1 1 calc R . .
C15 C 0.4792(2) 0.2977(6) 0.4725(2) 0.0630(16) Uani 1 1 d . . .
H15 H 0.4789 0.2770 0.5141 0.076 Uiso 1 1 calc R . .
C16 C 0.5225(2) 0.2502(5) 0.4465(2) 0.0523(13) Uani 1 1 d . . .
H16 H 0.5511 0.1961 0.4698 0.063 Uiso 1 1 calc R . .
C17 C 0.52167(18) 0.2863(4) 0.38470(19) 0.0336(9) Uani 1 1 d . . .
C18 C 0.56769(17) 0.2447(4) 0.35208(18) 0.0288(9) Uani 1 1 d . . .
C19 C 0.44404(18) 0.6992(4) 0.1401(2) 0.0371(10) Uani 1 1 d . . .
C20 C 0.47293(19) 0.7823(4) 0.1971(2) 0.0421(11) Uani 1 1 d . . .
C21 C 0.4725(3) 0.9115(5) 0.1956(3) 0.0739(18) Uani 1 1 d . . .
H21 H 0.4539 0.9542 0.1583 0.089 Uiso 1 1 calc R . .
C22 C 0.5000 0.9774(8) 0.2500 0.085(3) Uani 1 2 d S . .
H22 H 0.5000 1.0652 0.2500 0.102 Uiso 1 2 calc SR . .
C23 C 0.1833(2) 0.7190(5) 0.6560(2) 0.0434(11) Uani 1 1 d . . .
H23 H 0.1485 0.7476 0.6631 0.052 Uiso 1 1 calc R . .
C24 C 0.1886(2) 0.7184(5) 0.59410(19) 0.0421(11) Uani 1 1 d . . .
H24 H 0.1581 0.7474 0.5608 0.050 Uiso 1 1 calc R . .
C25 C 0.23978(18) 0.6741(4) 0.58162(17) 0.0312(9) Uani 1 1 d . . .
C26 C 0.28397(18) 0.6350(4) 0.63424(18) 0.0320(9) Uani 1 1 d . . .
H26 H 0.3191 0.6055 0.6285 0.038 Uiso 1 1 calc R . .
C27 C 0.27538(19) 0.6403(4) 0.69532(18) 0.0340(10) Uani 1 1 d . . .
H27 H 0.3056 0.6147 0.7298 0.041 Uiso 1 1 calc R . .
C28 C 0.30533(19) 0.6674(4) 0.44110(19) 0.0379(10) Uani 1 1 d . . .
H28 H 0.3423 0.6715 0.4341 0.045 Uiso 1 1 calc R . .
C29 C 0.30063(18) 0.6732(4) 0.50310(18) 0.0350(10) Uani 1 1 d . . .
H29 H 0.3341 0.6815 0.5368 0.042 Uiso 1 1 calc R . .
C30 C 0.24651(17) 0.6668(4) 0.51556(17) 0.0292(9) Uani 1 1 d . . .
C31 C 0.19870(19) 0.6566(5) 0.46282(18) 0.0403(11) Uani 1 1 d . . .
H31 H 0.1613 0.6536 0.4686 0.048 Uiso 1 1 calc R . .
C32 C 0.2062(2) 0.6509(5) 0.40216(19) 0.0423(11) Uani 1 1 d . . .
H32 H 0.1733 0.6432 0.3678 0.051 Uiso 1 1 calc R . .
C33 C 0.17631(18) 0.7195(4) 0.90445(18) 0.0363(10) Uani 1 1 d . . .
H33 H 0.1402 0.7376 0.8765 0.044 Uiso 1 1 calc R . .
C34 C 0.18111(18) 0.7209(4) 0.96926(18) 0.0342(10) Uani 1 1 d . . .
H34 H 0.1487 0.7397 0.9841 0.041 Uiso 1 1 calc R . .
C35 C 0.23446(17) 0.6944(4) 1.01247(17) 0.0272(9) Uani 1 1 d . . .
C36 C 0.28142(18) 0.6712(4) 0.98702(18) 0.0312(9) Uani 1 1 d . . .
H36 H 0.3183 0.6562 1.0140 0.037 Uiso 1 1 calc R . .
C37 C 0.27314(18) 0.6705(4) 0.92165(18) 0.0333(10) Uani 1 1 d . . .
H37 H 0.3050 0.6534 0.9055 0.040 Uiso 1 1 calc R . .
C38 C 0.30109(19) 0.6928(4) 1.19057(19) 0.0376(10) Uani 1 1 d . . .
H38 H 0.3376 0.7063 1.2186 0.045 Uiso 1 1 calc R . .
C39 C 0.29500(18) 0.7091(4) 1.12654(18) 0.0335(10) Uani 1 1 d . . .
H39 H 0.3268 0.7351 1.1122 0.040 Uiso 1 1 calc R . .
C40 C 0.24138(17) 0.6870(4) 1.08266(17) 0.0263(8) Uani 1 1 d . . .
C41 C 0.19498(18) 0.6527(4) 1.10765(18) 0.0315(9) Uani 1 1 d . . .
H41 H 0.1580 0.6386 1.0806 0.038 Uiso 1 1 calc R . .
C42 C 0.20479(19) 0.6402(4) 1.17312(18) 0.0352(10) Uani 1 1 d . . .
H42 H 0.1734 0.6180 1.1891 0.042 Uiso 1 1 calc R . .
C43 C 0.64633(18) -0.0152(4) 0.48985(18) 0.0338(10) Uani 1 1 d . . .
H43 H 0.6116 -0.0241 0.4580 0.041 Uiso 1 1 calc R . .
C44 C 0.64487(18) -0.0294(4) 0.55228(18) 0.0341(10) Uani 1 1 d . . .
H44 H 0.6097 -0.0472 0.5619 0.041 Uiso 1 1 calc R . .
C45 C 0.69628(17) -0.0171(4) 0.60172(17) 0.0273(9) Uani 1 1 d . . .
C46 C 0.74735(18) 0.0074(4) 0.58319(18) 0.0308(9) Uani 1 1 d . . .
H46 H 0.7828 0.0152 0.6139 0.037 Uiso 1 1 calc R . .
C47 C 0.74503(18) 0.0200(4) 0.51937(18) 0.0326(9) Uani 1 1 d . . .
H47 H 0.7796 0.0357 0.5082 0.039 Uiso 1 1 calc R . .
C48 C 0.65130(19) -0.1028(4) 0.75046(18) 0.0380(10) Uani 1 1 d . . .
H48 H 0.6213 -0.1471 0.7609 0.046 Uiso 1 1 calc R . .
C49 C 0.65191(19) -0.0964(4) 0.68703(18) 0.0390(11) Uani 1 1 d . . .
H49 H 0.6229 -0.1367 0.6560 0.047 Uiso 1 1 calc R . .
C50 C 0.69567(18) -0.0301(4) 0.66943(17) 0.0291(9) Uani 1 1 d . . .
C51 C 0.73823(18) 0.0251(4) 0.71840(18) 0.0340(10) Uani 1 1 d . . .
H51 H 0.7688 0.0695 0.7092 0.041 Uiso 1 1 calc R . .
C52 C 0.73489(19) 0.0137(4) 0.78075(19) 0.0362(10) Uani 1 1 d . . .
H52 H 0.7640 0.0511 0.8128 0.043 Uiso 1 1 calc R . .

loop_
_atom_site_aniso_label
_atom_site_aniso_U_11
_atom_site_aniso_U_22
_atom_site_aniso_U_33
_atom_site_aniso_U_23
_atom_site_aniso_U_13
_atom_site_aniso_U_12
Pr1 0.02814(17) 0.02348(17) 0.02188(15) 0.000 0.00928(12) 0.000
Pr2 0.02602(17) 0.03043(18) 0.02043(15) 0.000 0.00773(12) 0.000
Cu1 0.0481(3) 0.0643(4) 0.0177(2) -0.0048(2) 0.0136(2) -0.0173(3)
Cu2 0.0771(4) 0.0533(4) 0.0189(3) 0.0005(2) 0.0196(3) -0.0005(3)
Cu3 0.0547(4) 0.0499(3) 0.0172(2) -0.0003(2) 0.0142(2) -0.0006(3)
N1 0.0295(18) 0.0297(19) 0.0275(18) 0.0037(14) 0.0085(14) 0.0044(15)
N2 0.025(2) 0.020(2) 0.028(2) 0.000 0.0090(19) 0.000
N3 0.0250(17) 0.0361(19) 0.0237(16) 0.0021(14) 0.0080(14) 0.0014(15)
N4 0.029(3) 0.040(3) 0.041(3) 0.000 0.014(2) 0.000
N5 0.041(2) 0.048(2) 0.0188(17) -0.0026(15) 0.0119(15) -0.0079(17)
N6 0.047(2) 0.042(2) 0.0203(17) -0.0006(15) 0.0135(16) 0.0035(17)
N7 0.037(2) 0.043(2) 0.0196(16) -0.0014(14) 0.0095(15) -0.0093(16)
N8 0.045(2) 0.039(2) 0.0190(16) 0.0030(15) 0.0103(15) 0.0053(17)
N9 0.042(2) 0.0321(19) 0.0193(16) 0.0019(14) 0.0095(15) 0.0054(16)
N10 0.0367(19) 0.038(2) 0.0200(16) 0.0010(14) 0.0108(15) -0.0040(16)
O1 0.0460(18) 0.0358(17) 0.0326(16) -0.0070(13) 0.0125(14) -0.0087(14)
O2 0.0356(17) 0.0388(18) 0.059(2) -0.0094(15) 0.0041(15) -0.0075(15)
O3 0.0457(18) 0.0442(18) 0.0273(15) -0.0032(13) 0.0113(13) -0.0104(14)
O4 0.083(3) 0.085(3) 0.0260(17) -0.0103(17) 0.0140(17) -0.020(2)
O5 0.0300(15) 0.0277(16) 0.0356(15) -0.0008(12) 0.0112(12) -0.0021(12)
O6 0.0261(15) 0.0390(17) 0.0373(16) -0.0026(13) 0.0115(12) 0.0037(13)
O7 0.0359(17) 0.052(2) 0.0394(17) 0.0101(14) 0.0174(14) 0.0138(14)
O8 0.0427(19) 0.093(3) 0.0433(19) 0.0103(18) 0.0234(16) 0.0275(19)
O9 0.0384(16) 0.0442(18) 0.0286(15) 0.0064(13) 0.0163(13) 0.0143(14)
O10 0.0406(18) 0.0465(19) 0.0353(16) 0.0098(14) 0.0088(14) 0.0168(15)
O11 0.0506(19) 0.042(2) 0.0308(16) 0.0023(14) -0.0008(14) 0.0043(15)
O12 0.057(2) 0.074(2) 0.0379(18) 0.0278(17) 0.0130(16) 0.0179(18)
O13 0.070(3) 0.113(4) 0.133(4) 0.040(3) 0.006(3) -0.004(3)
O14 0.227(8) 0.120(5) 0.100(4) -0.009(4) 0.023(5) 0.032(5)
O15 0.100(4) 0.178(6) 0.066(3) -0.028(3) 0.029(3) 0.005(4)
O16 0.180(6) 0.111(4) 0.120(4) -0.011(3) 0.098(4) -0.023(4)
O17 0.138(11) 0.154(12) 0.138(11) 0.025(9) 0.020(9) -0.019(9)
O18 0.118(9) 0.130(11) 0.151(11) -0.015(8) 0.029(8) 0.006(8)
C1 0.025(2) 0.026(2) 0.044(2) -0.0010(19) 0.0097(19) 0.0056(18)
C2 0.027(2) 0.027(2) 0.042(2) 0.0084(18) 0.0104(18) 0.0049(17)
C3 0.045(3) 0.043(3) 0.055(3) 0.011(2) 0.014(2) -0.008(2)
C4 0.055(3) 0.057(3) 0.056(3) 0.022(3) 0.024(3) -0.010(3)
C5 0.047(3) 0.064(3) 0.036(3) 0.013(2) 0.015(2) 0.000(2)
C6 0.033(2) 0.038(2) 0.029(2) 0.0081(18) 0.0113(18) 0.0046(19)
C7 0.040(2) 0.047(3) 0.024(2) 0.0011(19) 0.0093(18) 0.004(2)
C8 0.027(2) 0.029(2) 0.0200(18) -0.0032(15) 0.0104(15) -0.0003(17)
C9 0.027(2) 0.026(2) 0.031(2) -0.0020(17) 0.0114(17) 0.0017(17)
C10 0.033(3) 0.033(3) 0.072(3) -0.003(2) 0.012(2) 0.007(2)
C11 0.046(4) 0.025(4) 0.095(6) 0.000 0.018(4) 0.000
C12 0.030(2) 0.053(3) 0.030(2) -0.008(2) 0.0124(18) 0.006(2)
C13 0.033(2) 0.051(3) 0.026(2) -0.0018(19) 0.0102(18) 0.002(2)
C14 0.042(3) 0.082(4) 0.036(3) 0.005(2) 0.022(2) 0.011(3)
C15 0.064(4) 0.096(5) 0.034(3) 0.019(3) 0.022(3) 0.014(3)
C16 0.047(3) 0.077(4) 0.035(3) 0.022(2) 0.014(2) 0.022(3)
C17 0.035(2) 0.040(3) 0.027(2) 0.0025(18) 0.0094(18) 0.0007(19)
C18 0.026(2) 0.032(2) 0.027(2) -0.0039(17) 0.0042(16) -0.0011(17)
C19 0.032(2) 0.048(3) 0.035(2) 0.011(2) 0.0164(19) 0.009(2)
C20 0.039(3) 0.041(3) 0.048(3) 0.012(2) 0.012(2) 0.005(2)
C21 0.080(4) 0.043(3) 0.081(4) 0.017(3) -0.011(3) 0.000(3)
C22 0.099(7) 0.033(5) 0.100(7) 0.000 -0.011(6) 0.000
C23 0.041(3) 0.062(3) 0.031(2) -0.003(2) 0.018(2) 0.003(2)
C24 0.043(3) 0.061(3) 0.023(2) -0.002(2) 0.0097(19) 0.008(2)
C25 0.039(2) 0.036(2) 0.0201(19) -0.0026(17) 0.0104(17) -0.0075(19)
C26 0.035(2) 0.038(2) 0.025(2) -0.0006(17) 0.0122(18) -0.0053(19)
C27 0.042(3) 0.041(3) 0.0187(19) 0.0033(17) 0.0067(18) -0.009(2)
C28 0.040(3) 0.049(3) 0.028(2) -0.0055(19) 0.0158(19) -0.002(2)
C29 0.035(2) 0.047(3) 0.022(2) -0.0057(18) 0.0055(17) -0.004(2)
C30 0.036(2) 0.034(2) 0.0202(19) -0.0061(17) 0.0111(17) -0.0036(18)
C31 0.034(2) 0.065(3) 0.024(2) -0.003(2) 0.0111(18) -0.003(2)
C32 0.044(3) 0.059(3) 0.025(2) -0.007(2) 0.0091(19) 0.001(2)
C33 0.035(2) 0.054(3) 0.020(2) 0.0006(19) 0.0056(17) -0.008(2)
C34 0.033(2) 0.049(3) 0.024(2) 0.0009(18) 0.0134(17) 0.000(2)
C35 0.035(2) 0.028(2) 0.0194(19) -0.0004(16) 0.0087(17) -0.0044(17)
C36 0.029(2) 0.042(2) 0.023(2) 0.0019(18) 0.0075(16) 0.0004(18)
C37 0.033(2) 0.047(3) 0.024(2) -0.0064(18) 0.0153(18) -0.0039(19)
C38 0.040(3) 0.047(3) 0.024(2) 0.0013(19) 0.0047(18) -0.002(2)
C39 0.034(2) 0.046(3) 0.022(2) 0.0019(18) 0.0110(17) -0.0010(19)
C40 0.032(2) 0.028(2) 0.0203(19) 0.0026(16) 0.0089(16) 0.0022(17)
C41 0.030(2) 0.038(2) 0.027(2) 0.0035(18) 0.0083(17) 0.0016(18)
C42 0.046(3) 0.037(2) 0.028(2) 0.0061(18) 0.019(2) 0.007(2)
C43 0.036(2) 0.040(3) 0.021(2) 0.0026(17) 0.0018(17) -0.0004(19)
C44 0.035(2) 0.043(3) 0.025(2) 0.0035(18) 0.0093(18) -0.0046(19)
C45 0.036(2) 0.025(2) 0.0204(19) 0.0007(16) 0.0082(17) 0.0005(17)
C46 0.033(2) 0.039(2) 0.0197(19) 0.0037(17) 0.0061(17) 0.0000(18)
C47 0.038(2) 0.036(2) 0.027(2) 0.0034(18) 0.0148(18) 0.0039(19)
C48 0.045(3) 0.048(3) 0.024(2) 0.0012(19) 0.0154(19) -0.015(2)
C49 0.042(3) 0.052(3) 0.022(2) 0.0006(19) 0.0054(18) -0.014(2)
C50 0.037(2) 0.033(2) 0.0188(19) 0.0019(16) 0.0101(17) -0.0022(18)
C51 0.034(2) 0.046(3) 0.024(2) 0.0027(18) 0.0110(17) -0.008(2)
C52 0.036(2) 0.048(3) 0.024(2) -0.0021(19) 0.0061(18) -0.003(2)

loop_
_atom_type_symbol
_atom_type_description
_atom_type_scat_dispersion_real
_atom_type_scat_dispersion_imag
_atom_type_scat_source
C C 0.0033 0.0016 'International Tables Vol C Tables 4.2.6.8 and 6.1.1.4'
H H 0.0000 0.0000 'International Tables Vol C Tables 4.2.6.8 and 6.1.1.4'
O O 0.0106 0.0060 'International Tables Vol C Tables 4.2.6.8 and 6.1.1.4'
N N 0.0061 0.0033 'International Tables Vol C Tables 4.2.6.8 and 6.1.1.4'
Cu Cu 0.3201 1.2651 'International Tables Vol C Tables 4.2.6.8 and 6.1.1.4'
Pr Pr -0.2180 2.8214 'International Tables Vol C Tables 4.2.6.8 and 6.1.1.4'

loop_
_geom_angle_atom_site_label_1
_geom_angle_atom_site_label_2
_geom_angle_atom_site_label_3
_geom_angle
_geom_angle_site_symmetry_1
_geom_angle_site_symmetry_3
_geom_angle_publ_flag
O1 Pr1 O1 90.47(14) . 2_556 ?
O1 Pr1 O5 149.30(9) . 2_556 ?
O1 Pr1 O5 78.04(9) 2_556 2_556 ?
O1 Pr1 O5 78.04(9) . . ?
O1 Pr1 O5 149.30(9) 2_556 . ?
O5 Pr1 O5 124.79(12) 2_556 . ?
O1 Pr1 O3 78.38(10) . 2_556 ?
O1 Pr1 O3 124.78(9) 2_556 2_556 ?
O5 Pr1 O3 84.99(9) 2_556 2_556 ?
O5 Pr1 O3 81.06(9) . 2_556 ?
O1 Pr1 O3 124.78(9) . . ?
O1 Pr1 O3 78.38(10) 2_556 . ?
O5 Pr1 O3 81.06(9) 2_556 . ?
O5 Pr1 O3 84.99(9) . . ?
O3 Pr1 O3 149.62(14) 2_556 . ?
O1 Pr1 N2 134.77(7) . . ?
O1 Pr1 N2 134.77(7) 2_556 . ?
O5 Pr1 N2 62.40(6) 2_556 . ?
O5 Pr1 N2 62.40(6) . . ?
O3 Pr1 N2 74.81(7) 2_556 . ?
O3 Pr1 N2 74.81(7) . . ?
O1 Pr1 N1 73.91(10) . 2_556 ?
O1 Pr1 N1 62.70(10) 2_556 2_556 ?
O5 Pr1 N1 75.53(9) 2_556 2_556 ?
O5 Pr1 N1 137.22(9) . 2_556 ?
O3 Pr1 N1 62.23(10) 2_556 2_556 ?
O3 Pr1 N1 137.71(10) . 2_556 ?
N2 Pr1 N1 121.49(7) . 2_556 ?
O1 Pr1 N1 62.70(10) . . ?
O1 Pr1 N1 73.91(10) 2_556 . ?
O5 Pr1 N1 137.22(9) 2_556 . ?
O5 Pr1 N1 75.53(9) . . ?
O3 Pr1 N1 137.71(10) 2_556 . ?
O3 Pr1 N1 62.23(10) . . ?
N2 Pr1 N1 121.49(7) . . ?
N1 Pr1 N1 117.02(14) 2_556 . ?
O11 Pr2 O11 124.97(14) 2_655 . ?
O11 Pr2 O9 148.17(9) 2_655 2_655 ?
O11 Pr2 O9 80.77(10) . 2_655 ?
O11 Pr2 O9 80.77(10) 2_655 . ?
O11 Pr2 O9 148.17(9) . . ?
O9 Pr2 O9 83.54(14) 2_655 . ?
O11 Pr2 O7 85.99(10) 2_655 . ?
O11 Pr2 O7 80.32(10) . . ?
O9 Pr2 O7 80.05(10) 2_655 . ?
O9 Pr2 O7 123.86(9) . . ?
O11 Pr2 O7 80.32(10) 2_655 2_655 ?
O11 Pr2 O7 85.99(10) . 2_655 ?
O9 Pr2 O7 123.86(9) 2_655 2_655 ?
O9 Pr2 O7 80.05(10) . 2_655 ?
O7 Pr2 O7 150.14(14) . 2_655 ?
O11 Pr2 N4 62.49(7) 2_655 . ?
O11 Pr2 N4 62.49(7) . . ?
O9 Pr2 N4 138.23(7) 2_655 . ?
O9 Pr2 N4 138.23(7) . . ?
O7 Pr2 N4 75.07(7) . . ?
O7 Pr2 N4 75.07(7) 2_655 . ?
O11 Pr2 N3 139.35(10) 2_655 2_655 ?
O11 Pr2 N3 70.19(10) . 2_655 ?
O9 Pr2 N3 61.99(9) 2_655 2_655 ?
O9 Pr2 N3 77.99(9) . 2_655 ?
O7 Pr2 N3 134.51(10) . 2_655 ?
O7 Pr2 N3 62.17(9) 2_655 2_655 ?
N4 Pr2 N3 117.02(7) . 2_655 ?
O11 Pr2 N3 70.19(10) 2_655 . ?
O11 Pr2 N3 139.35(10) . . ?
O9 Pr2 N3 77.99(9) 2_655 . ?
O9 Pr2 N3 61.99(9) . . ?
O7 Pr2 N3 62.17(9) . . ?
O7 Pr2 N3 134.51(10) 2_655 . ?
N4 Pr2 N3 117.02(7) . . ?
N3 Pr2 N3 125.96(14) 2_655 . ?
N5 Cu1 N7 160.13(15) . . ?
N5 Cu1 O6 100.02(13) . . ?
N7 Cu1 O6 99.07(12) . . ?
N8 Cu2 N6 159.31(15) 1_554 . ?
N8 Cu2 O8 110.07(13) 1_554 . ?
N6 Cu2 O8 90.38(13) . . ?
N10 Cu3 N9 163.91(14) 4 . ?
N10 Cu3 O10 104.23(12) 4 . ?
N9 Cu3 O10 91.01(12) . . ?
C2 N1 C6 119.5(3) . . ?
C2 N1 Pr1 120.0(2) . . ?
C6 N1 Pr1 120.4(3) . . ?
C9 N2 C9 119.5(5) 2_556 . ?
C9 N2 Pr1 120.2(2) 2_556 . ?
C9 N2 Pr1 120.2(2) . . ?
C17 N3 C13 119.7(3) . . ?
C17 N3 Pr2 119.0(2) . . ?
C13 N3 Pr2 119.0(3) . . ?
C20 N4 C20 119.6(6) 2_655 . ?
C20 N4 Pr2 120.2(3) 2_655 . ?
C20 N4 Pr2 120.2(3) . . ?
C27 N5 C23 117.4(3) . . ?
C27 N5 Cu1 121.9(3) . . ?
C23 N5 Cu1 120.4(3) . . ?
C32 N6 C28 116.8(3) . . ?
C32 N6 Cu2 122.1(3) . . ?
C28 N6 Cu2 120.9(3) . . ?
C33 N7 C37 117.1(3) . . ?
C33 N7 Cu1 123.0(3) . . ?
C37 N7 Cu1 119.5(3) . . ?
C42 N8 C38 116.6(3) . . ?
C42 N8 Cu2 122.2(3) . 1_556 ?
C38 N8 Cu2 121.2(3) . 1_556 ?
C43 N9 C47 116.8(3) . . ?
C43 N9 Cu3 116.9(3) . . ?
C47 N9 Cu3 126.0(3) . . ?
C52 N10 C48 116.6(3) . . ?
C52 N10 Cu3 121.7(3) . 4_556 ?
C48 N10 Cu3 121.6(3) . 4_556 ?
C1 O1 Pr1 126.6(3) . . ?
C7 O3 Pr1 125.5(3) . . ?
C8 O5 Pr1 125.0(2) . . ?
C8 O6 Cu1 100.6(2) . . ?
C12 O7 Pr2 125.4(3) . . ?
C12 O8 Cu2 135.8(3) . . ?
C18 O9 Pr2 125.7(2) . . ?
C18 O10 Cu3 148.2(3) . . ?
C19 O11 Pr2 126.1(3) . . ?
H13C O13 H13D 108.1 . . ?
H14C O14 H14D 108.4 . . ?
H15C O15 H15D 108.4 . . ?
H16C O16 H16D 108.0 . . ?
H17C O17 H17D 108.6 . . ?
H17C O17 H17A 110.3 . . ?
H17D O17 H17A 110.3 . . ?
H18A O18 H18C 108.8 . . ?
O2 C1 O1 125.9(4) . . ?
O2 C1 C2 119.1(4) . . ?
O1 C1 C2 115.0(4) . . ?
N1 C2 C3 122.1(4) . . ?
N1 C2 C1 115.5(3) . . ?
C3 C2 C1 122.4(4) . . ?
C2 C3 C4 118.9(5) . . ?
C2 C3 H3 120.6 . . ?
C4 C3 H3 120.6 . . ?
C3 C4 C5 119.4(4) . . ?
C3 C4 H4 120.3 . . ?
C5 C4 H4 120.3 . . ?
C6 C5 C4 118.6(4) . . ?
C6 C5 H5 120.7 . . ?
C4 C5 H5 120.7 . . ?
N1 C6 C5 121.5(4) . . ?
N1 C6 C7 114.6(3) . . ?
C5 C6 C7 123.9(4) . . ?
O4 C7 O3 124.7(4) . . ?
O4 C7 C6 118.6(4) . . ?
O3 C7 C6 116.7(3) . . ?
O6 C8 O5 124.4(4) . . ?
O6 C8 C9 118.6(3) . . ?
O5 C8 C9 117.0(3) . . ?
N2 C9 C10 121.8(4) . . ?
N2 C9 C8 115.1(3) . . ?
C10 C9 C8 123.1(4) . . ?
C9 C10 C11 118.9(4) . . ?
C9 C10 H10 120.6 . . ?
C11 C10 H10 120.6 . . ?
C10 C11 C10 119.2(6) 2_556 . ?
C10 C11 H11 120.4 2_556 . ?
C10 C11 H11 120.4 . . ?
O8 C12 O7 126.2(4) . . ?
O8 C12 C13 117.2(4) . . ?
O7 C12 C13 116.6(4) . . ?
N3 C13 C14 121.5(4) . . ?
N3 C13 C12 114.6(3) . . ?
C14 C13 C12 123.9(4) . . ?
C13 C14 C15 119.0(4) . . ?
C13 C14 H14 120.5 . . ?
C15 C14 H14 120.5 . . ?
C14 C15 C16 119.6(4) . . ?
C14 C15 H15 120.2 . . ?
C16 C15 H15 120.2 . . ?
C17 C16 C15 117.8(4) . . ?
C17 C16 H16 121.1 . . ?
C15 C16 H16 121.1 . . ?
N3 C17 C16 122.3(4) . . ?
N3 C17 C18 114.9(3) . . ?
C16 C17 C18 122.8(4) . . ?
O10 C18 O9 126.4(4) . . ?
O10 C18 C17 117.3(3) . . ?
O9 C18 C17 116.3(3) . . ?
O12 C19 O11 126.3(4) . . ?
O12 C19 C20 117.7(4) . . ?
O11 C19 C20 116.1(4) . . ?
N4 C20 C21 121.5(5) . . ?
N4 C20 C19 114.5(4) . . ?
C21 C20 C19 124.0(4) . . ?
C20 C21 C22 119.2(6) . . ?
C20 C21 H21 120.4 . . ?
C22 C21 H21 120.4 . . ?
C21 C22 C21 119.0(8) . 2_655 ?
C21 C22 H22 120.5 . . ?
C21 C22 H22 120.5 2_655 . ?
N5 C23 C24 123.4(4) . . ?
N5 C23 H23 118.3 . . ?
C24 C23 H23 118.3 . . ?
C23 C24 C25 119.8(4) . . ?
C23 C24 H24 120.1 . . ?
C25 C24 H24 120.1 . . ?
C26 C25 C24 116.7(4) . . ?
C26 C25 C30 121.7(4) . . ?
C24 C25 C30 121.7(4) . . ?
C27 C26 C25 119.9(4) . . ?
C27 C26 H26 120.0 . . ?
C25 C26 H26 120.0 . . ?
N5 C27 C26 122.9(4) . . ?
N5 C27 H27 118.6 . . ?
C26 C27 H27 118.6 . . ?
N6 C28 C29 122.9(4) . . ?
N6 C28 H28 118.5 . . ?
C29 C28 H28 118.5 . . ?
C28 C29 C30 120.4(4) . . ?
C28 C29 H29 119.8 . . ?
C30 C29 H29 119.8 . . ?
C29 C30 C31 116.4(3) . . ?
C29 C30 C25 121.8(4) . . ?
C31 C30 C25 121.8(4) . . ?
C32 C31 C30 120.5(4) . . ?
C32 C31 H31 119.7 . . ?
C30 C31 H31 119.7 . . ?
N6 C32 C31 123.0(4) . . ?
N6 C32 H32 118.5 . . ?
C31 C32 H32 118.5 . . ?
N7 C33 C34 123.2(4) . . ?
N7 C33 H33 118.4 . . ?
C34 C33 H33 118.4 . . ?
C33 C34 C35 120.0(4) . . ?
C33 C34 H34 120.0 . . ?
C35 C34 H34 120.0 . . ?
C36 C35 C34 116.9(3) . . ?
C36 C35 C40 120.8(3) . . ?
C34 C35 C40 122.3(3) . . ?
C37 C36 C35 119.8(4) . . ?
C37 C36 H36 120.1 . . ?
C35 C36 H36 120.1 . . ?
N7 C37 C36 123.0(4) . . ?
N7 C37 H37 118.5 . . ?
C36 C37 H37 118.5 . . ?
N8 C38 C39 123.3(4) . . ?
N8 C38 H38 118.3 . . ?
C39 C38 H38 118.3 . . ?
C38 C39 C40 120.3(4) . . ?
C38 C39 H39 119.8 . . ?
C40 C39 H39 119.8 . . ?
C39 C40 C41 116.8(3) . . ?
C39 C40 C35 121.6(3) . . ?
C41 C40 C35 121.5(3) . . ?
C42 C41 C40 119.0(4) . . ?
C42 C41 H41 120.5 . . ?
C40 C41 H41 120.5 . . ?
N8 C42 C41 123.9(4) . . ?
N8 C42 H42 118.1 . . ?
C41 C42 H42 118.1 . . ?
N9 C43 C44 123.4(4) . . ?
N9 C43 H43 118.3 . . ?
C44 C43 H43 118.3 . . ?
C43 C44 C45 120.1(4) . . ?
C43 C44 H44 120.0 . . ?
C45 C44 H44 120.0 . . ?
C46 C45 C44 116.4(3) . . ?
C46 C45 C50 122.6(4) . . ?
C44 C45 C50 121.1(4) . . ?
C47 C46 C45 119.9(4) . . ?
C47 C46 H46 120.1 . . ?
C45 C46 H46 120.1 . . ?
N9 C47 C46 123.5(4) . . ?
N9 C47 H47 118.3 . . ?
C46 C47 H47 118.3 . . ?
N10 C48 C49 123.1(4) . . ?
N10 C48 H48 118.5 . . ?
C49 C48 H48 118.5 . . ?
C48 C49 C50 120.2(4) . . ?
C48 C49 H49 119.9 . . ?
C50 C49 H49 119.9 . . ?
C51 C50 C49 116.8(3) . . ?
C51 C50 C45 121.6(4) . . ?
C49 C50 C45 121.6(4) . . ?
C52 C51 C50 119.6(4) . . ?
C52 C51 H51 120.2 . . ?
C50 C51 H51 120.2 . . ?
N10 C52 C51 123.7(4) . . ?
N10 C52 H52 118.1 . . ?
C51 C52 H52 118.1 . . ?

loop_
_geom_bond_atom_site_label_1
_geom_bond_atom_site_label_2
_geom_bond_distance
_geom_bond_site_symmetry_2
_geom_bond_publ_flag
Pr1 O1 2.482(3) . ?
Pr1 O1 2.482(3) 2_556 ?
Pr1 O5 2.515(3) 2_556 ?
Pr1 O5 2.515(3) . ?
Pr1 O3 2.517(3) 2_556 ?
Pr1 O3 2.517(3) . ?
Pr1 N2 2.593(4) . ?
Pr1 N1 2.595(3) 2_556 ?
Pr1 N1 2.595(3) . ?
Pr2 O11 2.489(3) 2_655 ?
Pr2 O11 2.489(3) . ?
Pr2 O9 2.507(3) 2_655 ?
Pr2 O9 2.507(3) . ?
Pr2 O7 2.520(3) . ?
Pr2 O7 2.520(3) 2_655 ?
Pr2 N4 2.588(5) . ?
Pr2 N3 2.614(3) 2_655 ?
Pr2 N3 2.614(3) . ?
Cu1 N5 1.922(3) . ?
Cu1 N7 1.926(3) . ?
Cu1 O6 2.260(3) . ?
Cu2 N8 1.916(3) 1_554 ?
Cu2 N6 1.928(3) . ?
Cu2 O8 2.268(3) . ?
Cu3 N10 1.904(3) 4 ?
Cu3 N9 1.913(3) . ?
Cu3 O10 2.295(3) . ?
N1 C2 1.330(5) . ?
N1 C6 1.346(5) . ?
N2 C9 1.341(4) 2_556 ?
N2 C9 1.341(4) . ?
N3 C17 1.329(5) . ?
N3 C13 1.340(5) . ?
N4 C20 1.338(5) 2_655 ?
N4 C20 1.338(5) . ?
N5 C27 1.332(5) . ?
N5 C23 1.343(5) . ?
N6 C32 1.343(5) . ?
N6 C28 1.344(5) . ?
N7 C33 1.331(5) . ?
N7 C37 1.353(5) . ?
N8 C42 1.343(5) . ?
N8 C38 1.344(5) . ?
N8 Cu2 1.916(3) 1_556 ?
N9 C43 1.345(5) . ?
N9 C47 1.346(5) . ?
N10 C52 1.341(5) . ?
N10 C48 1.341(5) . ?
N10 Cu3 1.904(3) 4_556 ?
O1 C1 1.276(5) . ?
O2 C1 1.232(5) . ?
O3 C7 1.254(5) . ?
O4 C7 1.241(5) . ?
O5 C8 1.264(4) . ?
O6 C8 1.247(4) . ?
O7 C12 1.255(5) . ?
O8 C12 1.240(5) . ?
O9 C18 1.257(5) . ?
O10 C18 1.247(5) . ?
O11 C19 1.251(5) . ?
O12 C19 1.242(5) . ?
O13 H13C 0.8500 . ?
O13 H13D 0.8500 . ?
O14 H14C 0.8501 . ?
O14 H14D 0.8500 . ?
O15 H15C 0.8500 . ?
O15 H15D 0.8500 . ?
O16 H16C 0.8502 . ?
O16 H16D 0.8500 . ?
O17 H17C 0.8499 . ?
O17 H17D 0.8500 . ?
O17 H17A 0.8501 . ?
O18 H18A 0.8501 . ?
O18 H18C 0.8500 . ?
C1 C2 1.528(6) . ?
C2 C3 1.375(6) . ?
C3 C4 1.378(7) . ?
C3 H3 0.9300 . ?
C4 C5 1.385(7) . ?
C4 H4 0.9300 . ?
C5 C6 1.382(6) . ?
C5 H5 0.9300 . ?
C6 C7 1.517(6) . ?
C8 C9 1.502(5) . ?
C9 C10 1.381(6) . ?
C10 C11 1.386(6) . ?
C10 H10 0.9300 . ?
C11 C10 1.386(6) 2_556 ?
C11 H11 0.9300 . ?
C12 C13 1.512(6) . ?
C13 C14 1.379(6) . ?
C14 C15 1.380(7) . ?
C14 H14 0.9300 . ?
C15 C16 1.389(7) . ?
C15 H15 0.9300 . ?
C16 C17 1.388(6) . ?
C16 H16 0.9300 . ?
C17 C18 1.514(5) . ?
C19 C20 1.525(6) . ?
C20 C21 1.370(7) . ?
C21 C22 1.377(7) . ?
C21 H21 0.9300 . ?
C22 C21 1.377(7) 2_655 ?
C22 H22 0.9300 . ?
C23 C24 1.378(6) . ?
C23 H23 0.9300 . ?
C24 C25 1.394(6) . ?
C24 H24 0.9300 . ?
C25 C26 1.394(6) . ?
C25 C30 1.483(5) . ?
C26 C27 1.392(5) . ?
C26 H26 0.9300 . ?
C27 H27 0.9300 . ?
C28 C29 1.378(5) . ?
C28 H28 0.9300 . ?
C29 C30 1.382(6) . ?
C29 H29 0.9300 . ?
C30 C31 1.387(5) . ?
C31 C32 1.373(5) . ?
C31 H31 0.9300 . ?
C32 H32 0.9300 . ?
C33 C34 1.378(5) . ?
C33 H33 0.9300 . ?
C34 C35 1.391(5) . ?
C34 H34 0.9300 . ?
C35 C36 1.389(5) . ?
C35 C40 1.488(5) . ?
C36 C37 1.377(5) . ?
C36 H36 0.9300 . ?
C37 H37 0.9300 . ?
C38 C39 1.367(5) . ?
C38 H38 0.9300 . ?
C39 C40 1.394(5) . ?
C39 H39 0.9300 . ?
C40 C41 1.397(5) . ?
C41 C42 1.382(5) . ?
C41 H41 0.9300 . ?
C42 H42 0.9300 . ?
C43 C44 1.370(5) . ?
C43 H43 0.9300 . ?
C44 C45 1.402(5) . ?
C44 H44 0.9300 . ?
C45 C46 1.398(6) . ?
C45 C50 1.477(5) . ?
C46 C47 1.375(5) . ?
C46 H46 0.9300 . ?
C47 H47 0.9300 . ?
C48 C49 1.379(5) . ?
C48 H48 0.9300 . ?
C49 C50 1.388(6) . ?
C49 H49 0.9300 . ?
C50 C51 1.387(5) . ?
C51 C52 1.379(5) . ?
C51 H51 0.9300 . ?
C52 H52 0.9300 . ?
